data_4086456
loop_
_publ_author_name
'Wiltse, Heather R.'
'Johnson, Alyssa N.'
'Durand, Raphael J.'
'Brennessel, William'
'Chin, Robert M.'

_publ_section_title
;
 Syntheses, Characterization, and Reactivity of Diruthenium Hydrido
 Complexes
;
_journal_issue 8
_journal_name_full Organometallics
_journal_page_first 1079
_journal_paper_doi 10.1021/acs.organomet.6b00067
_journal_volume 35
_journal_year 2016
_chemical_formula_moiety 'C52 H68 N4 Ru2, 2(C F3 O3 S)'
_chemical_formula_sum 'C54 H68 F6 N4 O6 Ru2 S2'
_chemical_formula_weight 1249.38
_chemical_name_common unimc22
_space_group_crystal_system orthorhombic
_space_group_IT_number 62
_space_group_name_Hall '-P 2ac 2n'
_space_group_name_H-M_alt 'P n m a'
_symmetry_space_group_name_Hall '-P 2ac 2n'
_symmetry_space_group_name_H-M 'P n m a'
_atom_sites_solution_hydrogens mixed
_atom_sites_solution_primary direct
_atom_sites_solution_secondary difmap
_audit_creation_method SHELXL-2014/7
_cell_angle_alpha 90
_cell_angle_beta 90
_cell_angle_gamma 90
_cell_formula_units_Z 4
_cell_length_a 17.5416(14)
_cell_length_b 19.6877(15)
_cell_length_c 18.0574(14)
_cell_measurement_reflns_used 3880
_cell_measurement_temperature 173(2)
_cell_measurement_theta_max 32.56
_cell_measurement_theta_min 2.74
_cell_volume 6236.2(8)
_computing_cell_refinement 'SAINT (Bruker, 2013)'
_computing_data_collection 'APEX2 (Bruker, 2013)'
_computing_data_reduction 'SAINT (Bruker, 2013)'
_computing_molecular_graphics 'SHELXTL (Sheldrick, 2008)'
_computing_publication_material 'SHELXTL (Sheldrick, 2008)'
_computing_structure_refinement 'SHELXL-2014 (Sheldrick, 2014)'
_computing_structure_solution 'SIR2011 (Burla et al., 2012)'
_diffrn_ambient_temperature 173(2)
_diffrn_measured_fraction_theta_full 1.000
_diffrn_measured_fraction_theta_max 0.999
_diffrn_measurement_device_type 'Bruker SMART APEX II CCD platform'
_diffrn_measurement_method '\w scans'
_diffrn_radiation_type MoK\a
_diffrn_radiation_wavelength 0.71073
_diffrn_reflns_av_R_equivalents 0.0714
_diffrn_reflns_av_unetI/netI 0.0278
_diffrn_reflns_Laue_measured_fraction_full 1.000
_diffrn_reflns_Laue_measured_fraction_max 0.999
_diffrn_reflns_limit_h_max 26
_diffrn_reflns_limit_h_min -26
_diffrn_reflns_limit_k_max 30
_diffrn_reflns_limit_k_min -30
_diffrn_reflns_limit_l_max 27
_diffrn_reflns_limit_l_min -27
_diffrn_reflns_number 179041
_diffrn_reflns_point_group_measured_fraction_full 1.000
_diffrn_reflns_point_group_measured_fraction_max 0.999
_diffrn_reflns_theta_full 33.142
_diffrn_reflns_theta_max 33.163
_diffrn_reflns_theta_min 1.921
_diffrn_source 'fine-focus sealed tube'
_exptl_absorpt_coefficient_mu 0.615
_exptl_absorpt_correction_T_max 0.7465
_exptl_absorpt_correction_T_min 0.6695
_exptl_absorpt_correction_type multi-scan
_exptl_absorpt_process_details 'SADABS (Sheldrick, 2012)'
_exptl_crystal_colour orange
_exptl_crystal_density_diffrn 1.331
_exptl_crystal_description needle
_exptl_crystal_F_000 2568
_exptl_crystal_size_max 0.40
_exptl_crystal_size_mid 0.24
_exptl_crystal_size_min 0.20
_refine_diff_density_max 0.857
_refine_diff_density_min -0.640
_refine_diff_density_rms 0.101
_refine_ls_extinction_method none
_refine_ls_goodness_of_fit_ref 1.025
_refine_ls_hydrogen_treatment mixed
_refine_ls_matrix_type full
_refine_ls_number_parameters 395
_refine_ls_number_reflns 12191
_refine_ls_number_restraints 50
_refine_ls_restrained_S_all 1.027
_refine_ls_R_factor_all 0.0771
_refine_ls_R_factor_gt 0.0449
_refine_ls_shift/su_max 0.010
_refine_ls_shift/su_mean 0.000
_refine_ls_structure_factor_coef Fsqd
_refine_ls_weighting_details 'w=1/[\s^2^(Fo^2^)+(0.0671P)^2^+6.2779P] where P=(Fo^2^+2Fc^2^)/3'
_refine_ls_weighting_scheme calc
_refine_ls_wR_factor_gt 0.1178
_refine_ls_wR_factor_ref 0.1420
_reflns_Friedel_coverage 0.000
_reflns_number_gt 8101
_reflns_number_total 12191
_reflns_threshold_expression 'I > 2\s(I)'
_cod_data_source_file om6b00067_si_002.cif
_cod_data_source_block unimc22
_cod_depositor_comments 'Adding full bibliography for 4086455--4086457.cif.'
_cod_database_code 4086456
_shelx_shelxl_version_number 2014/7
_shelx_space_group_comment
;
The symmetry employed for this shelxl refinement is uniquely defined
by the following loop, which should always be used as a source of
symmetry information in preference to the above space-group names.
They are only intended as comments.
;
_shelx_estimated_absorpt_t_min 0.791
_shelx_estimated_absorpt_t_max 0.887

loop_
_space_group_symop_operation_xyz
'x, y, z'
'-x+1/2, -y, z+1/2'
'-x, y+1/2, -z'
'x+1/2, -y+1/2, -z+1/2'
'-x, -y, -z'
'x-1/2, y, -z-1/2'
'x, -y-1/2, z'
'-x-1/2, y-1/2, z-1/2'

loop_
_atom_site_label
_atom_site_type_symbol
_atom_site_fract_x
_atom_site_fract_y
_atom_site_fract_z
_atom_site_U_iso_or_equiv
_atom_site_adp_type
_atom_site_occupancy
_atom_site_site_symmetry_order
_atom_site_calc_flag
_atom_site_refinement_flags_posn
_atom_site_refinement_flags_adp
_atom_site_refinement_flags_occupancy
_atom_site_disorder_assembly
_atom_site_disorder_group
Ru1 Ru 0.37654(2) 0.17334(2) 0.79868(2) 0.02629(6) Uani 1 1 d . . . . .
H1 H 0.422(3) 0.2500 0.804(3) 0.063(16) Uiso 1 2 d S . P . .
H2 H 0.323(3) 0.2500 0.811(3) 0.065(16) Uiso 1 2 d S . P . .
N1 N 0.30131(11) 0.14813(10) 0.88381(11) 0.0295(4) Uani 1 1 d . . . . .
N2 N 0.44677(11) 0.15351(11) 0.88943(11) 0.0304(4) Uani 1 1 d . . . . .
C1 C 0.22518(13) 0.14319(14) 0.87490(15) 0.0373(5) Uani 1 1 d . . . . .
H1A H 0.2039 0.1551 0.8283 0.045 Uiso 1 1 calc R U . . .
C2 C 0.17693(15) 0.12175(17) 0.92995(17) 0.0485(7) Uani 1 1 d . . . . .
H2A H 0.1237 0.1195 0.9208 0.058 Uiso 1 1 calc R U . . .
C3 C 0.20493(16) 0.1035(2) 0.99823(18) 0.0555(9) Uani 1 1 d D . . . .
C4 C 0.28367(15) 0.11024(18) 1.00848(16) 0.0488(7) Uani 1 1 d . . . . .
H4A H 0.3055 0.0997 1.0552 0.059 Uiso 1 1 calc R U . . .
C5 C 0.33016(13) 0.13216(13) 0.95111(14) 0.0323(5) Uani 1 1 d . . . . .
C6 C 0.41392(13) 0.13732(12) 0.95502(13) 0.0289(4) Uani 1 1 d . . . . .
C7 C 0.45674(14) 0.12419(13) 1.01795(13) 0.0344(5) Uani 1 1 d . . . . .
H7A H 0.4316 0.1134 1.0631 0.041 Uiso 1 1 calc R U . . .
C8 C 0.53663(14) 0.12657(12) 1.01590(14) 0.0329(5) Uani 1 1 d . . . . .
C9 C 0.56867(14) 0.14175(16) 0.94750(15) 0.0415(6) Uani 1 1 d . . . . .
H9A H 0.6226 0.1430 0.9425 0.050 Uiso 1 1 calc R U . . .
C10 C 0.52367(14) 0.15495(17) 0.88709(15) 0.0423(6) Uani 1 1 d . . . . .
H10A H 0.5478 0.1656 0.8414 0.051 Uiso 1 1 calc R U . . .
C11 C 0.1538(2) 0.0695(3) 1.0564(3) 0.0730(17) Uani 0.838(5) 1 d D . P A 1
C12 C 0.0697(3) 0.0792(5) 1.0391(3) 0.127(3) Uani 0.838(5) 1 d D U P A 1
H12A H 0.0600 0.1270 1.0276 0.191 Uiso 0.838(5) 1 calc R U P A 1
H12B H 0.0392 0.0656 1.0820 0.191 Uiso 0.838(5) 1 calc R U P A 1
H12C H 0.0558 0.0511 0.9963 0.191 Uiso 0.838(5) 1 calc R U P A 1
C13 C 0.1728(3) 0.0974(4) 1.1330(3) 0.0834(18) Uani 0.838(5) 1 d D . P A 1
H13A H 0.2234 0.0814 1.1480 0.125 Uiso 0.838(5) 1 calc R U P A 1
H13B H 0.1347 0.0816 1.1688 0.125 Uiso 0.838(5) 1 calc R U P A 1
H13C H 0.1726 0.1472 1.1315 0.125 Uiso 0.838(5) 1 calc R U P A 1
C14 C 0.1722(4) -0.0070(3) 1.0565(3) 0.103(2) Uani 0.838(5) 1 d D . P A 1
H14A H 0.1637 -0.0256 1.0068 0.155 Uiso 0.838(5) 1 calc R U P A 1
H14B H 0.1390 -0.0303 1.0920 0.155 Uiso 0.838(5) 1 calc R U P A 1
H14C H 0.2256 -0.0137 1.0707 0.155 Uiso 0.838(5) 1 calc R U P A 1
C11' C 0.1557(12) 0.1048(13) 1.0723(11) 0.0730(17) Uani 0.162(5) 1 d D . P A 5
C12' C 0.0896(11) 0.1607(12) 1.0816(13) 0.0730(17) Uani 0.162(5) 1 d D U P A 5
H12D H 0.0598 0.1633 1.0357 0.110 Uiso 0.162(5) 1 calc R U P A 5
H12E H 0.0561 0.1478 1.1227 0.110 Uiso 0.162(5) 1 calc R U P A 5
H12F H 0.1126 0.2051 1.0919 0.110 Uiso 0.162(5) 1 calc R U P A 5
C13' C 0.1988(17) 0.105(2) 1.1471(17) 0.0834(18) Uani 0.162(5) 1 d D . P A 5
H13D H 0.2245 0.1486 1.1537 0.125 Uiso 0.162(5) 1 calc R U P A 5
H13E H 0.1625 0.0977 1.1876 0.125 Uiso 0.162(5) 1 calc R U P A 5
H13F H 0.2366 0.0682 1.1472 0.125 Uiso 0.162(5) 1 calc R U P A 5
C14' C 0.114(2) 0.0357(14) 1.0599(17) 0.103(2) Uani 0.162(5) 1 d D . P A 5
H14D H 0.0870 0.0368 1.0124 0.155 Uiso 0.162(5) 1 calc R U P A 5
H14E H 0.1513 -0.0013 1.0596 0.155 Uiso 0.162(5) 1 calc R U P A 5
H14F H 0.0771 0.0283 1.1000 0.155 Uiso 0.162(5) 1 calc R U P A 5
C15 C 0.58512(15) 0.10865(15) 1.08293(16) 0.0427(6) Uani 1 1 d . . . . .
C16 C 0.5507(2) 0.13895(18) 1.15415(17) 0.0565(8) Uani 1 1 d . . . . .
H16A H 0.4989 0.1214 1.1611 0.085 Uiso 1 1 calc R U . . .
H16B H 0.5491 0.1886 1.1500 0.085 Uiso 1 1 calc R U . . .
H16C H 0.5823 0.1261 1.1967 0.085 Uiso 1 1 calc R U . . .
C17 C 0.5871(2) 0.03104(19) 1.0883(2) 0.0651(10) Uani 1 1 d . . . . .
H17A H 0.6044 0.0120 1.0411 0.098 Uiso 1 1 calc R U . . .
H17B H 0.5359 0.0140 1.0996 0.098 Uiso 1 1 calc R U . . .
H17C H 0.6223 0.0174 1.1278 0.098 Uiso 1 1 calc R U . . .
C18 C 0.6669(2) 0.1350(3) 1.0745(2) 0.0873(16) Uani 1 1 d . . . . .
H18A H 0.6914 0.1123 1.0325 0.131 Uiso 1 1 calc R U . . .
H18B H 0.6956 0.1255 1.1199 0.131 Uiso 1 1 calc R U . . .
H18C H 0.6659 0.1841 1.0657 0.131 Uiso 1 1 calc R U . . .
C21 C 0.33830(13) 0.18865(13) 0.68368(12) 0.0299(4) Uani 1 1 d . . . . .
C22 C 0.31369(15) 0.12389(14) 0.70837(13) 0.0352(5) Uani 1 1 d . . . . .
H22A H 0.2622 0.1092 0.7119 0.042 Uiso 1 1 calc R U . . .
C23 C 0.37981(15) 0.08409(14) 0.72709(15) 0.0390(5) Uani 1 1 d . . . . .
H23A H 0.3796 0.0391 0.7462 0.047 Uiso 1 1 calc R U . . .
C24 C 0.44582(15) 0.12423(15) 0.71188(13) 0.0377(5) Uani 1 1 d . . . . .
H24A H 0.4972 0.1102 0.7182 0.045 Uiso 1 1 calc R U . . .
C25 C 0.42121(14) 0.18900(14) 0.68554(12) 0.0317(5) Uani 1 1 d . . . . .
C26 C 0.29173(18) 0.2500 0.66083(17) 0.0304(6) Uani 1 2 d S T P . .
C27 C 0.21258(19) 0.2500 0.69684(19) 0.0350(7) Uani 1 2 d S T P . .
H27A H 0.1843 0.2097 0.6808 0.053 Uiso 0.5 1 calc R U P B -1
H27B H 0.2181 0.2493 0.7508 0.053 Uiso 0.5 1 calc R U P B -1
H27C H 0.1848 0.2910 0.6819 0.053 Uiso 0.5 1 calc R U P B -1
C28 C 0.2796(2) 0.2500 0.57499(19) 0.0436(9) Uani 1 2 d S T P . .
H28A H 0.2437 0.2861 0.5615 0.065 Uiso 0.5 1 calc R U P C -1
H28B H 0.2589 0.2060 0.5595 0.065 Uiso 0.5 1 calc R U P C -1
H28C H 0.3285 0.2578 0.5502 0.065 Uiso 0.5 1 calc R U P C -1
C29 C 0.46890(18) 0.2500 0.66430(18) 0.0326(7) Uani 1 2 d S T P . .
C30 C 0.54693(19) 0.2500 0.70269(19) 0.0394(8) Uani 1 2 d S T P . .
H30A H 0.5758 0.2098 0.6874 0.059 Uiso 0.5 1 calc R U P D -1
H30B H 0.5751 0.2910 0.6887 0.059 Uiso 0.5 1 calc R U P D -1
H30C H 0.5397 0.2492 0.7565 0.059 Uiso 0.5 1 calc R U P D -1
C31 C 0.4842(2) 0.2500 0.5795(2) 0.0459(10) Uani 1 2 d S T P . .
H31A H 0.4368 0.2602 0.5530 0.069 Uiso 0.5 1 calc R U P E -1
H31B H 0.5029 0.2052 0.5643 0.069 Uiso 0.5 1 calc R U P E -1
H31C H 0.5225 0.2846 0.5676 0.069 Uiso 0.5 1 calc R U P E -1
S1 S 0.10998(5) 0.01014(6) 0.71962(6) 0.0555(3) Uani 0.8632(17) 1 d D . P F 1
O1 O 0.1290(7) 0.0802(2) 0.7367(6) 0.0552(7) Uani 0.8632(17) 1 d D . P F 1
O2 O 0.1367(4) -0.0167(3) 0.6518(2) 0.0859(17) Uani 0.8632(17) 1 d D . P F 1
O3 O 0.03196(17) -0.00624(19) 0.7362(3) 0.0961(14) Uani 0.8632(17) 1 d D . P F 1
C32 C 0.1633(3) -0.0378(3) 0.7895(3) 0.0716(13) Uani 0.8632(17) 1 d D . P F 1
F1 F 0.1580(3) -0.10437(17) 0.7779(3) 0.1208(14) Uani 0.8632(17) 1 d D . P F 1
F2 F 0.1379(3) -0.0264(2) 0.8576(2) 0.1103(15) Uani 0.8632(17) 1 d D . P F 1
F3 F 0.2362(2) -0.0210(2) 0.7878(2) 0.0934(12) Uani 0.8632(17) 1 d D . P F 1
S1' S 0.1521(4) -0.0030(3) 0.7336(4) 0.0555(3) Uani 0.1368(17) 1 d D . P F 5
O1' O 0.133(5) 0.0694(14) 0.734(4) 0.0552(7) Uani 0.1368(17) 1 d D . P F 5
O2' O 0.143(3) -0.036(2) 0.6639(17) 0.0859(17) Uani 0.1368(17) 1 d D . P F 5
O3' O 0.2288(13) -0.0159(16) 0.763(2) 0.0961(14) Uani 0.1368(17) 1 d D . P F 5
C32' C 0.0908(11) -0.0423(10) 0.8037(10) 0.0716(13) Uani 0.1368(17) 1 d D . P F 5
F1' F 0.1061(17) -0.1082(10) 0.8054(17) 0.1208(14) Uani 0.1368(17) 1 d D . P F 5
F2' F 0.1018(19) -0.0072(15) 0.8631(14) 0.1103(15) Uani 0.1368(17) 1 d D . P F 5
F3' F 0.0180(11) -0.0389(12) 0.7848(12) 0.0934(12) Uani 0.1368(17) 1 d D . P F 5

loop_
_atom_site_aniso_label
_atom_site_aniso_U_11
_atom_site_aniso_U_22
_atom_site_aniso_U_33
_atom_site_aniso_U_23
_atom_site_aniso_U_13
_atom_site_aniso_U_12
Ru1 0.02312(9) 0.03308(10) 0.02267(8) -0.00007(6) -0.00075(6) 0.00152(6)
N1 0.0257(8) 0.0318(9) 0.0310(9) 0.0043(8) -0.0005(7) -0.0006(7)
N2 0.0255(8) 0.0386(10) 0.0271(9) 0.0050(8) -0.0004(7) 0.0029(8)
C1 0.0248(10) 0.0479(15) 0.0391(13) 0.0088(11) -0.0022(9) -0.0004(10)
C2 0.0258(11) 0.0657(19) 0.0539(17) 0.0243(15) 0.0002(11) -0.0013(12)
C3 0.0325(13) 0.083(2) 0.0513(17) 0.0336(17) 0.0028(12) 0.0017(14)
C4 0.0308(12) 0.074(2) 0.0410(14) 0.0255(14) 0.0011(11) 0.0022(13)
C5 0.0285(10) 0.0362(12) 0.0322(11) 0.0079(9) -0.0004(8) 0.0032(9)
C6 0.0275(10) 0.0312(11) 0.0280(10) 0.0042(8) 0.0001(8) 0.0014(8)
C7 0.0330(11) 0.0422(13) 0.0280(11) 0.0087(10) -0.0028(9) -0.0016(10)
C8 0.0326(11) 0.0319(11) 0.0342(11) 0.0072(9) -0.0067(9) -0.0024(9)
C9 0.0257(11) 0.0609(17) 0.0380(13) 0.0107(12) -0.0029(9) 0.0009(11)
C10 0.0249(10) 0.0699(19) 0.0319(12) 0.0096(12) 0.0006(9) 0.0017(11)
C11 0.0351(16) 0.120(5) 0.064(3) 0.052(3) -0.0001(17) -0.012(3)
C12 0.038(2) 0.243(9) 0.101(4) 0.100(5) 0.012(3) -0.013(4)
C13 0.063(4) 0.123(5) 0.064(3) 0.013(3) 0.032(3) -0.002(4)
C14 0.117(5) 0.117(5) 0.075(3) 0.048(4) 0.003(4) -0.042(4)
C11' 0.0351(16) 0.120(5) 0.064(3) 0.052(3) -0.0001(17) -0.012(3)
C12' 0.0351(16) 0.120(5) 0.064(3) 0.052(3) -0.0001(17) -0.012(3)
C13' 0.063(4) 0.123(5) 0.064(3) 0.013(3) 0.032(3) -0.002(4)
C14' 0.117(5) 0.117(5) 0.075(3) 0.048(4) 0.003(4) -0.042(4)
C15 0.0369(13) 0.0502(15) 0.0410(14) 0.0179(12) -0.0125(11) -0.0066(11)
C16 0.069(2) 0.061(2) 0.0392(15) 0.0011(14) -0.0175(15) -0.0090(17)
C17 0.084(3) 0.054(2) 0.057(2) 0.0162(16) -0.0121(19) 0.0199(19)
C18 0.0472(19) 0.149(4) 0.066(2) 0.047(3) -0.0255(17) -0.036(2)
C21 0.0250(10) 0.0430(12) 0.0216(9) -0.0063(9) -0.0017(7) 0.0002(9)
C22 0.0353(12) 0.0393(13) 0.0309(11) -0.0051(10) -0.0029(9) -0.0033(10)
C23 0.0455(14) 0.0366(12) 0.0349(12) -0.0066(10) -0.0016(11) 0.0023(11)
C24 0.0354(12) 0.0485(15) 0.0290(11) -0.0067(10) -0.0001(9) 0.0117(11)
C25 0.0279(10) 0.0465(13) 0.0206(9) -0.0037(9) -0.0013(8) 0.0032(9)
C26 0.0236(13) 0.0444(18) 0.0231(13) 0.000 -0.0058(11) 0.000
C27 0.0236(14) 0.050(2) 0.0315(16) 0.000 -0.0030(12) 0.000
C28 0.0394(19) 0.068(3) 0.0239(15) 0.000 -0.0067(14) 0.000
C29 0.0250(14) 0.050(2) 0.0224(14) 0.000 0.0021(11) 0.000
C30 0.0238(14) 0.065(3) 0.0299(16) 0.000 0.0016(12) 0.000
C31 0.0372(19) 0.076(3) 0.0244(16) 0.000 0.0056(14) 0.000
S1 0.0369(4) 0.0632(6) 0.0664(6) -0.0270(5) -0.0129(4) 0.0089(4)
O1 0.0416(19) 0.059(2) 0.0649(17) -0.004(2) -0.0153(14) 0.004(2)
O2 0.082(2) 0.117(5) 0.058(2) -0.030(3) -0.0151(18) 0.050(3)
O3 0.0407(15) 0.075(2) 0.172(4) -0.060(3) -0.007(2) -0.0019(15)
C32 0.092(4) 0.057(3) 0.066(3) -0.001(2) 0.002(3) -0.004(3)
F1 0.162(4) 0.0570(18) 0.143(4) -0.002(2) -0.005(3) 0.008(2)
F2 0.168(4) 0.094(3) 0.069(2) 0.0086(19) 0.010(3) -0.002(3)
F3 0.074(2) 0.100(2) 0.106(3) 0.017(2) -0.0387(18) 0.0103(17)
S1' 0.0369(4) 0.0632(6) 0.0664(6) -0.0270(5) -0.0129(4) 0.0089(4)
O1' 0.0416(19) 0.059(2) 0.0649(17) -0.004(2) -0.0153(14) 0.004(2)
O2' 0.082(2) 0.117(5) 0.058(2) -0.030(3) -0.0151(18) 0.050(3)
O3' 0.0407(15) 0.075(2) 0.172(4) -0.060(3) -0.007(2) -0.0019(15)
C32' 0.092(4) 0.057(3) 0.066(3) -0.001(2) 0.002(3) -0.004(3)
F1' 0.162(4) 0.0570(18) 0.143(4) -0.002(2) -0.005(3) 0.008(2)
F2' 0.168(4) 0.094(3) 0.069(2) 0.0086(19) 0.010(3) -0.002(3)
F3' 0.074(2) 0.100(2) 0.106(3) 0.017(2) -0.0387(18) 0.0103(17)

loop_
_atom_type_symbol
_atom_type_description
_atom_type_scat_dispersion_real
_atom_type_scat_dispersion_imag
_atom_type_scat_source
C C 0.0033 0.0016 'International Tables Vol C Tables 4.2.6.8 and 6.1.1.4'
H H 0.0000 0.0000 'International Tables Vol C Tables 4.2.6.8 and 6.1.1.4'
N N 0.0061 0.0033 'International Tables Vol C Tables 4.2.6.8 and 6.1.1.4'
O O 0.0106 0.0060 'International Tables Vol C Tables 4.2.6.8 and 6.1.1.4'
F F 0.0171 0.0103 'International Tables Vol C Tables 4.2.6.8 and 6.1.1.4'
S S 0.1246 0.1234 'International Tables Vol C Tables 4.2.6.8 and 6.1.1.4'
Ru Ru -1.2594 0.8363 'International Tables Vol C Tables 4.2.6.8 and 6.1.1.4'

loop_
_geom_angle_atom_site_label_1
_geom_angle_atom_site_label_2
_geom_angle_atom_site_label_3
_geom_angle
_geom_angle_site_symmetry_1
_geom_angle_site_symmetry_3
N1 Ru1 N2 75.53(8) . .
N1 Ru1 C23 105.17(10) . .
N2 Ru1 C23 107.39(9) . .
N1 Ru1 C22 97.14(9) . .
N2 Ru1 C22 142.79(9) . .
C23 Ru1 C22 38.40(10) . .
N1 Ru1 C21 122.32(8) . .
N2 Ru1 C21 160.99(8) . .
C23 Ru1 C21 63.89(10) . .
C22 Ru1 C21 37.61(9) . .
N1 Ru1 C24 140.15(10) . .
N2 Ru1 C24 98.66(9) . .
C23 Ru1 C24 37.99(10) . .
C22 Ru1 C24 63.56(10) . .
C21 Ru1 C24 63.77(9) . .
N1 Ru1 C25 159.87(8) . .
N2 Ru1 C25 122.87(8) . .
C23 Ru1 C25 63.60(10) . .
C22 Ru1 C25 63.47(9) . .
C21 Ru1 C25 38.50(9) . .
C24 Ru1 C25 37.73(10) . .
N1 Ru1 Ru1 103.77(6) . 7_565
N2 Ru1 Ru1 100.79(6) . 7_565
C23 Ru1 Ru1 143.64(8) . 7_565
C22 Ru1 Ru1 116.32(7) . 7_565
C21 Ru1 Ru1 82.14(7) . 7_565
C24 Ru1 Ru1 115.99(8) . 7_565
C25 Ru1 Ru1 81.98(7) . 7_565
N1 Ru1 H1 117.5(17) . .
N2 Ru1 H1 80.9(16) . .
C23 Ru1 H1 137.2(17) . .
C22 Ru1 H1 132.1(16) . .
C21 Ru1 H1 94.5(16) . .
C24 Ru1 H1 99.9(17) . .
C25 Ru1 H1 76.5(17) . .
Ru1 Ru1 H1 28.2(16) 7_565 .
N1 Ru1 H2 77.3(15) . .
N2 Ru1 H2 111.9(17) . .
C23 Ru1 H2 139.8(16) . .
C22 Ru1 H2 101.5(16) . .
C21 Ru1 H2 80.7(17) . .
C24 Ru1 H2 138.0(16) . .
C25 Ru1 H2 100.3(16) . .
Ru1 Ru1 H2 32.6(15) 7_565 .
H1 Ru1 H2 60(2) . .
C1 N1 C5 117.4(2) . .
C1 N1 Ru1 123.75(17) . .
C5 N1 Ru1 118.72(15) . .
C10 N2 C6 117.2(2) . .
C10 N2 Ru1 124.15(17) . .
C6 N2 Ru1 118.63(15) . .
N1 C1 C2 123.1(2) . .
N1 C1 H1A 118.4 . .
C2 C1 H1A 118.4 . .
C1 C2 C3 120.6(3) . .
C1 C2 H2A 119.7 . .
C3 C2 H2A 119.7 . .
C2 C3 C4 116.5(3) . .
C2 C3 C11 121.2(3) . .
C4 C3 C11 121.9(3) . .
C2 C3 C11' 123.7(9) . .
C4 C3 C11' 115.0(9) . .
C5 C4 C3 120.7(3) . .
C5 C4 H4A 119.6 . .
C3 C4 H4A 119.6 . .
N1 C5 C4 121.5(2) . .
N1 C5 C6 113.6(2) . .
C4 C5 C6 124.8(2) . .
N2 C6 C7 122.0(2) . .
N2 C6 C5 113.5(2) . .
C7 C6 C5 124.5(2) . .
C6 C7 C8 120.9(2) . .
C6 C7 H7A 119.6 . .
C8 C7 H7A 119.6 . .
C9 C8 C7 115.8(2) . .
C9 C8 C15 122.1(2) . .
C7 C8 C15 122.0(2) . .
C10 C9 C8 121.0(2) . .
C10 C9 H9A 119.5 . .
C8 C9 H9A 119.5 . .
N2 C10 C9 123.1(2) . .
N2 C10 H10A 118.4 . .
C9 C10 H10A 118.4 . .
C12 C11 C13 110.8(5) . .
C12 C11 C3 111.8(4) . .
C13 C11 C3 109.6(4) . .
C12 C11 C14 109.0(5) . .
C13 C11 C14 107.7(5) . .
C3 C11 C14 107.7(4) . .
C11 C12 H12A 109.5 . .
C11 C12 H12B 109.5 . .
H12A C12 H12B 109.5 . .
C11 C12 H12C 109.5 . .
H12A C12 H12C 109.5 . .
H12B C12 H12C 109.5 . .
C11 C13 H13A 109.5 . .
C11 C13 H13B 109.5 . .
H13A C13 H13B 109.5 . .
C11 C13 H13C 109.5 . .
H13A C13 H13C 109.5 . .
H13B C13 H13C 109.5 . .
C11 C14 H14A 109.5 . .
C11 C14 H14B 109.5 . .
H14A C14 H14B 109.5 . .
C11 C14 H14C 109.5 . .
H14A C14 H14C 109.5 . .
H14B C14 H14C 109.5 . .
C13' C11' C14' 110.8(19) . .
C13' C11' C3 118(2) . .
C14' C11' C3 96.9(17) . .
C13' C11' C12' 105.2(18) . .
C14' C11' C12' 105.8(17) . .
C3 C11' C12' 119.3(16) . .
C11' C12' H12D 109.5 . .
C11' C12' H12E 109.5 . .
H12D C12' H12E 109.5 . .
C11' C12' H12F 109.5 . .
H12D C12' H12F 109.5 . .
H12E C12' H12F 109.5 . .
C11' C13' H13D 109.5 . .
C11' C13' H13E 109.5 . .
H13D C13' H13E 109.5 . .
C11' C13' H13F 109.5 . .
H13D C13' H13F 109.5 . .
H13E C13' H13F 109.5 . .
C11' C14' H14D 109.5 . .
C11' C14' H14E 109.5 . .
H14D C14' H14E 109.5 . .
C11' C14' H14F 109.5 . .
H14D C14' H14F 109.5 . .
H14E C14' H14F 109.5 . .
C8 C15 C17 107.1(3) . .
C8 C15 C18 111.4(2) . .
C17 C15 C18 108.8(3) . .
C8 C15 C16 110.8(2) . .
C17 C15 C16 110.0(3) . .
C18 C15 C16 108.6(3) . .
C15 C16 H16A 109.5 . .
C15 C16 H16B 109.5 . .
H16A C16 H16B 109.5 . .
C15 C16 H16C 109.5 . .
H16A C16 H16C 109.5 . .
H16B C16 H16C 109.5 . .
C15 C17 H17A 109.5 . .
C15 C17 H17B 109.5 . .
H17A C17 H17B 109.5 . .
C15 C17 H17C 109.5 . .
H17A C17 H17C 109.5 . .
H17B C17 H17C 109.5 . .
C15 C18 H18A 109.5 . .
C15 C18 H18B 109.5 . .
H18A C18 H18B 109.5 . .
C15 C18 H18C 109.5 . .
H18A C18 H18C 109.5 . .
H18B C18 H18C 109.5 . .
C22 C21 C25 107.5(2) . .
C22 C21 C26 129.6(2) . .
C25 C21 C26 122.8(2) . .
C22 C21 Ru1 70.93(14) . .
C25 C21 Ru1 71.00(13) . .
C26 C21 Ru1 121.99(17) . .
C21 C22 C23 108.5(2) . .
C21 C22 Ru1 71.46(13) . .
C23 C22 Ru1 70.28(14) . .
C21 C22 H22A 125.7 . .
C23 C22 H22A 125.7 . .
Ru1 C22 H22A 124.1 . .
C24 C23 C22 107.9(2) . .
C24 C23 Ru1 71.93(15) . .
C22 C23 Ru1 71.32(14) . .
C24 C23 H23A 126.1 . .
C22 C23 H23A 126.1 . .
Ru1 C23 H23A 122.4 . .
C25 C24 C23 108.2(2) . .
C25 C24 Ru1 71.26(13) . .
C23 C24 Ru1 70.09(14) . .
C25 C24 H24A 125.9 . .
C23 C24 H24A 125.9 . .
Ru1 C24 H24A 124.4 . .
C24 C25 C21 107.8(2) . .
C24 C25 C29 128.8(2) . .
C21 C25 C29 123.4(2) . .
C24 C25 Ru1 71.01(14) . .
C21 C25 Ru1 70.50(13) . .
C29 C25 Ru1 122.76(18) . .
C21 C26 C21 105.7(3) 7_565 .
C21 C26 C27 111.89(18) 7_565 .
C21 C26 C27 111.89(18) . .
C21 C26 C28 110.07(19) 7_565 .
C21 C26 C28 110.07(19) . .
C27 C26 C28 107.3(3) . .
C26 C27 H27A 109.5 . .
C26 C27 H27B 109.5 . .
H27A C27 H27B 109.5 . .
C26 C27 H27C 109.5 . .
H27A C27 H27C 109.5 . .
H27B C27 H27C 109.5 . .
C26 C28 H28A 109.5 . .
C26 C28 H28B 109.5 . .
H28A C28 H28B 109.5 . .
C26 C28 H28C 109.5 . .
H28A C28 H28C 109.5 . .
H28B C28 H28C 109.5 . .
C25 C29 C25 105.1(3) 7_565 .
C25 C29 C30 112.25(18) 7_565 .
C25 C29 C30 112.25(18) . .
C25 C29 C31 110.19(19) 7_565 .
C25 C29 C31 110.19(19) . .
C30 C29 C31 106.9(3) . .
C29 C30 H30A 109.5 . .
C29 C30 H30B 109.5 . .
H30A C30 H30B 109.5 . .
C29 C30 H30C 109.5 . .
H30A C30 H30C 109.5 . .
H30B C30 H30C 109.5 . .
C29 C31 H31A 109.5 . .
C29 C31 H31B 109.5 . .
H31A C31 H31B 109.5 . .
C29 C31 H31C 109.5 . .
H31A C31 H31C 109.5 . .
H31B C31 H31C 109.5 . .
O2 S1 O3 114.3(4) . .
O2 S1 O1 117.6(6) . .
O3 S1 O1 112.8(5) . .
O2 S1 C32 103.6(2) . .
O3 S1 C32 103.1(3) . .
O1 S1 C32 103.1(4) . .
F3 C32 F2 107.7(5) . .
F3 C32 F1 108.1(5) . .
F2 C32 F1 106.9(5) . .
F3 C32 S1 110.4(4) . .
F2 C32 S1 112.3(4) . .
F1 C32 S1 111.3(4) . .
O2' S1' O1' 115(3) . .
O2' S1' O3' 110.2(19) . .
O1' S1' O3' 112(3) . .
O2' S1' C32' 111(3) . .
O1' S1' C32' 106(4) . .
O3' S1' C32' 102.6(19) . .
F2' C32' F3' 109(2) . .
F2' C32' F1' 118(2) . .
F3' C32' F1' 104.5(19) . .
F2' C32' S1' 105.1(19) . .
F3' C32' S1' 111.5(17) . .
F1' C32' S1' 108.1(18) . .

loop_
_geom_bond_atom_site_label_1
_geom_bond_atom_site_label_2
_geom_bond_distance
_geom_bond_site_symmetry_2
Ru1 N1 2.0859(19) .
Ru1 N2 2.0871(19) .
Ru1 C23 2.182(3) .
Ru1 C22 2.196(2) .
Ru1 C21 2.203(2) .
Ru1 C24 2.206(2) .
Ru1 C25 2.210(2) .
Ru1 Ru1 3.0183(4) 7_565
Ru1 H1 1.71(3) .
Ru1 H2 1.79(3) .
N1 C1 1.349(3) .
N1 C5 1.353(3) .
N2 C10 1.350(3) .
N2 C6 1.355(3) .
C1 C2 1.372(4) .
C1 H1A 0.9500 .
C2 C3 1.375(4) .
C2 H2A 0.9500 .
C3 C4 1.400(4) .
C3 C11 1.535(5) .
C3 C11' 1.593(16) .
C4 C5 1.387(4) .
C4 H4A 0.9500 .
C5 C6 1.474(3) .
C6 C7 1.387(3) .
C7 C8 1.403(3) .
C7 H7A 0.9500 .
C8 C9 1.390(4) .
C8 C15 1.521(3) .
C9 C10 1.371(4) .
C9 H9A 0.9500 .
C10 H10A 0.9500 .
C11 C12 1.519(6) .
C11 C13 1.525(8) .
C11 C14 1.541(9) .
C12 H12A 0.9800 .
C12 H12B 0.9800 .
C12 H12C 0.9800 .
C13 H13A 0.9800 .
C13 H13B 0.9800 .
C13 H13C 0.9800 .
C14 H14A 0.9800 .
C14 H14B 0.9800 .
C14 H14C 0.9800 .
C11' C13' 1.55(2) .
C11' C14' 1.56(2) .
C11' C12' 1.608(19) .
C12' H12D 0.9800 .
C12' H12E 0.9800 .
C12' H12F 0.9800 .
C13' H13D 0.9800 .
C13' H13E 0.9800 .
C13' H13F 0.9800 .
C14' H14D 0.9800 .
C14' H14E 0.9800 .
C14' H14F 0.9800 .
C15 C17 1.531(5) .
C15 C18 1.533(4) .
C15 C16 1.541(5) .
C16 H16A 0.9800 .
C16 H16B 0.9800 .
C16 H16C 0.9800 .
C17 H17A 0.9800 .
C17 H17B 0.9800 .
C17 H17C 0.9800 .
C18 H18A 0.9800 .
C18 H18B 0.9800 .
C18 H18C 0.9800 .
C21 C22 1.418(4) .
C21 C25 1.455(3) .
C21 C26 1.515(3) .
C22 C23 1.440(4) .
C22 H22A 0.9500 .
C23 C24 1.428(4) .
C23 H23A 0.9500 .
C24 C25 1.428(4) .
C24 H24A 0.9500 .
C25 C29 1.513(3) .
C26 C21 1.515(3) 7_565
C26 C27 1.533(5) .
C26 C28 1.565(5) .
C27 H27A 0.9800 .
C27 H27B 0.9800 .
C27 H27C 0.9800 .
C28 H28A 0.9800 .
C28 H28B 0.9800 .
C28 H28C 0.9800 .
C29 C25 1.513(3) 7_565
C29 C30 1.534(5) .
C29 C31 1.555(5) .
C30 H30A 0.9800 .
C30 H30B 0.9800 .
C30 H30C 0.9800 .
C31 H31A 0.9800 .
C31 H31B 0.9800 .
C31 H31C 0.9800 .
S1 O2 1.413(5) .
S1 O3 1.438(4) .
S1 O1 1.453(6) .
S1 C32 1.833(6) .
C32 F3 1.320(7) .
C32 F2 1.326(6) .
C32 F1 1.330(6) .
S1' O2' 1.423(17) .
S1' O1' 1.465(17) .
S1' O3' 1.467(16) .
S1' C32' 1.830(11) .
C32' F2' 1.291(18) .
C32' F3' 1.323(18) .
C32' F1' 1.325(18) .

loop_
_geom_torsion_atom_site_label_1
_geom_torsion_atom_site_label_2
_geom_torsion_atom_site_label_3
_geom_torsion_atom_site_label_4
_geom_torsion
_geom_torsion_site_symmetry_4
C5 N1 C1 C2 -1.3(4) .
Ru1 N1 C1 C2 175.1(2) .
N1 C1 C2 C3 -0.4(5) .
C1 C2 C3 C4 2.0(6) .
C1 C2 C3 C11 -170.8(4) .
C1 C2 C3 C11' 156.3(11) .
C2 C3 C4 C5 -2.0(6) .
C11 C3 C4 C5 170.7(4) .
C11' C3 C4 C5 -158.6(10) .
C1 N1 C5 C4 1.2(4) .
Ru1 N1 C5 C4 -175.3(2) .
C1 N1 C5 C6 178.5(2) .
Ru1 N1 C5 C6 1.9(3) .
C3 C4 C5 N1 0.4(5) .
C3 C4 C5 C6 -176.5(3) .
C10 N2 C6 C7 1.4(4) .
Ru1 N2 C6 C7 -179.29(19) .
C10 N2 C6 C5 -175.9(2) .
Ru1 N2 C6 C5 3.4(3) .
N1 C5 C6 N2 -3.4(3) .
C4 C5 C6 N2 173.7(3) .
N1 C5 C6 C7 179.4(2) .
C4 C5 C6 C7 -3.5(4) .
N2 C6 C7 C8 -0.6(4) .
C5 C6 C7 C8 176.4(2) .
C6 C7 C8 C9 -0.8(4) .
C6 C7 C8 C15 -176.6(2) .
C7 C8 C9 C10 1.5(4) .
C15 C8 C9 C10 177.2(3) .
C6 N2 C10 C9 -0.8(4) .
Ru1 N2 C10 C9 180.0(2) .
C8 C9 C10 N2 -0.7(5) .
C2 C3 C11 C12 -17.5(8) .
C4 C3 C11 C12 170.1(5) .
C2 C3 C11 C13 -140.8(5) .
C4 C3 C11 C13 46.8(7) .
C2 C3 C11 C14 102.3(5) .
C4 C3 C11 C14 -70.1(6) .
C2 C3 C11' C13' -161(2) .
C4 C3 C11' C13' -7(2) .
C2 C3 C11' C14' 80.5(17) .
C4 C3 C11' C14' -124.8(15) .
C2 C3 C11' C12' -32(2) .
C4 C3 C11' C12' 122.7(16) .
C9 C8 C15 C17 -97.5(3) .
C7 C8 C15 C17 78.0(4) .
C9 C8 C15 C18 21.5(4) .
C7 C8 C15 C18 -163.0(3) .
C9 C8 C15 C16 142.5(3) .
C7 C8 C15 C16 -42.0(4) .
C25 C21 C22 C23 1.1(3) .
C26 C21 C22 C23 -177.0(2) .
Ru1 C21 C22 C23 -60.80(17) .
C25 C21 C22 Ru1 61.94(15) .
C26 C21 C22 Ru1 -116.2(3) .
C21 C22 C23 C24 -1.5(3) .
Ru1 C22 C23 C24 -63.06(18) .
C21 C22 C23 Ru1 61.54(17) .
C22 C23 C24 C25 1.3(3) .
Ru1 C23 C24 C25 -61.36(17) .
C22 C23 C24 Ru1 62.67(18) .
C23 C24 C25 C21 -0.6(3) .
Ru1 C24 C25 C21 -61.23(16) .
C23 C24 C25 C29 177.9(2) .
Ru1 C24 C25 C29 117.2(3) .
C23 C24 C25 Ru1 60.62(17) .
C22 C21 C25 C24 -0.3(3) .
C26 C21 C25 C24 178.0(2) .
Ru1 C21 C25 C24 61.56(16) .
C22 C21 C25 C29 -178.9(2) .
C26 C21 C25 C29 -0.6(4) .
Ru1 C21 C25 C29 -117.0(2) .
C22 C21 C25 Ru1 -61.89(16) .
C26 C21 C25 Ru1 116.4(2) .
C22 C21 C26 C21 147.13(19) 7_565
C25 C21 C26 C21 -30.8(4) 7_565
Ru1 C21 C26 C21 56.1(3) 7_565
C22 C21 C26 C27 25.1(4) .
C25 C21 C26 C27 -152.8(2) .
Ru1 C21 C26 C27 -65.9(3) .
C22 C21 C26 C28 -94.0(3) .
C25 C21 C26 C28 88.1(3) .
Ru1 C21 C26 C28 174.97(19) .
C24 C25 C29 C25 -146.63(19) 7_565
C21 C25 C29 C25 31.6(4) 7_565
Ru1 C25 C29 C25 -55.4(3) 7_565
C24 C25 C29 C30 -24.4(4) .
C21 C25 C29 C30 153.9(2) .
Ru1 C25 C29 C30 66.8(3) .
C24 C25 C29 C31 94.7(3) .
C21 C25 C29 C31 -87.0(3) .
Ru1 C25 C29 C31 -174.11(19) .
O2 S1 C32 F3 68.8(5) .
O3 S1 C32 F3 -171.8(4) .
O1 S1 C32 F3 -54.3(7) .
O2 S1 C32 F2 -171.0(5) .
O3 S1 C32 F2 -51.6(4) .
O1 S1 C32 F2 66.0(7) .
O2 S1 C32 F1 -51.2(6) .
O3 S1 C32 F1 68.2(5) .
O1 S1 C32 F1 -174.2(7) .
O2' S1' C32' F2' -177(2) .
O1' S1' C32' F2' -53(3) .
O3' S1' C32' F2' 65(2) .
O2' S1' C32' F3' -59(2) .
O1' S1' C32' F3' 66(3) .
O3' S1' C32' F3' -176.6(18) .
O2' S1' C32' F1' 55(2) .
O1' S1' C32' F1' -180(3) .
O3' S1' C32' F1' -62(2) .
